data_2310604
loop_
_publ_author_name
'Hilmer, W.'

_publ_section_title
;
 Die Kristallstruktur des sauren Kaliummetasilicates K4 (H Si O3)4.
 Korrektur.
;
_journal_name_full 'Acta Crystallographica (1,1948-23,1967)'
_journal_page_first 574
_journal_page_last 574
_journal_volume 18
_journal_year 1965
_chemical_formula_sum 'H K O3 Si'
_chemical_name_systematic 'K H (Si O3)'
_space_group_IT_number 64
_symmetry_space_group_name_Hall '-B 2ab 2'
_symmetry_space_group_name_H-M 'B m a b'
_cell_angle_alpha 90
_cell_angle_beta 90
_cell_angle_gamma 90
_cell_formula_units_Z 16
_cell_length_a 11.5
_cell_length_b 11.25
_cell_length_c 9.65
_cell_volume 1248.469
_citation_journal_id_ASTM ACCRA9
_cod_data_source_file Hilmer_ACCRA9_1965_1875.cif
_cod_data_source_block H1K1O3Si1
_cod_original_sg_symbol_Hall '-C 2ac 2 (-x,z,y)'
_cod_original_formula_sum 'H1 K1 O3 Si1'
_cod_database_code 2310604

loop_
_symmetry_equiv_pos_as_xyz
x,y,z
-x+1/2,y+1/2,-z
x,-y,-z
-x+1/2,-y+1/2,z
-x,-y,-z
x-1/2,-y-1/2,z
-x,y,z
x-1/2,y-1/2,-z
x+1/2,y,z+1/2
-x+1,y+1/2,-z+1/2
x+1/2,-y,-z+1/2
-x+1,-y+1/2,z+1/2
-x+1/2,-y,-z+1/2
x,-y-1/2,z+1/2
-x+1/2,y,z+1/2
x,y-1/2,-z+1/2

loop_
_atom_site_label
_atom_site_type_symbol
_atom_site_fract_x
_atom_site_fract_y
_atom_site_fract_z
_atom_site_occupancy
_atom_site_U_iso_or_equiv
K1 K+1 0.25 0.25 0.737 1 0.0
K2 K+1 0 0.043 0.822 1 0.0
Si1 Si+4 0.5 0.187 0.986 1 0.0
O4 O-2 0.227 0.029 0.87 1 0.0
O1 O-2 0 0.31 0.56 1 0.0
O3 O-2 0.5 0.199 0.825 1 0.0
Si2 Si+4 0.302 0 0 1 0.0
O2 O-2 0.389 0.11 0.044 1 0.0
